data_1545205
loop_
_publ_author_name
'Jia, Penghao'
'Zhang, Qinglong'
'Jin, Hongxing'
'Huang, You'

_publ_section_title
;
 [3 + 2]-Annulation of Prop-2-ynylsulfonium Salts: Access to
 Hydroindol-5-ones Containing a Methylthio Group.
;
_journal_issue 2
_journal_name_full 'Organic letters'
_journal_page_first 412
_journal_page_last 415
_journal_paper_doi 10.1021/acs.orglett.6b03667
_journal_volume 19
_journal_year 2017
_chemical_formula_sum 'C26 H28 Br N O3 S2'
_chemical_formula_weight 546.52
_chemical_name_systematic
; 
 ? 
;
_space_group_IT_number 2
_symmetry_cell_setting triclinic
_symmetry_space_group_name_Hall '-P 1'
_symmetry_space_group_name_H-M 'P -1'
_atom_sites_solution_hydrogens geom
_atom_sites_solution_primary direct
_atom_sites_solution_secondary difmap
_audit_creation_method SHELXL-97
_cell_angle_alpha 81.768(11)
_cell_angle_beta 69.424(7)
_cell_angle_gamma 87.010(11)
_cell_formula_units_Z 2
_cell_length_a 9.5799(13)
_cell_length_b 10.7564(19)
_cell_length_c 13.2894(17)
_cell_measurement_reflns_used 4081
_cell_measurement_temperature 113(2)
_cell_measurement_theta_max 27.5
_cell_measurement_theta_min 3.1
_cell_volume 1268.8(3)
_computing_cell_refinement 'CrystalClear-SM Expert 2.1 b42'
_computing_data_collection 'CrystalClear-SM Expert 2.1 b42 (Rigaku, 2015)'
_computing_data_reduction 'CrystalClear-SM Expert 2.1 b42'
_computing_molecular_graphics 'CrystalStructure 4.1'
_computing_publication_material 'CrystalStructure 4.1 (Rigaku, 2014)'
_computing_structure_refinement 'SHELXL-97 (Sheldrick, 1997)'
_computing_structure_solution 'SHELXS-97 (Sheldrick, 1990)'
_diffrn_ambient_temperature 113(2)
_diffrn_detector_area_resol_mean 5.814
_diffrn_measured_fraction_theta_full 0.960
_diffrn_measured_fraction_theta_max 0.960
_diffrn_measurement_device_type 'Rigaku XtaLAB P200'
_diffrn_measurement_method '\w and \f scans'
_diffrn_radiation_monochromator multilayer
_diffrn_radiation_source 'rotating anode'
_diffrn_radiation_type MoK\a
_diffrn_radiation_wavelength 0.71073
_diffrn_reflns_av_R_equivalents 0.0262
_diffrn_reflns_av_sigmaI/netI 0.0319
_diffrn_reflns_limit_h_max 11
_diffrn_reflns_limit_h_min -12
_diffrn_reflns_limit_k_max 12
_diffrn_reflns_limit_k_min -13
_diffrn_reflns_limit_l_max 17
_diffrn_reflns_limit_l_min -17
_diffrn_reflns_number 13019
_diffrn_reflns_theta_full 27.53
_diffrn_reflns_theta_max 27.53
_diffrn_reflns_theta_min 3.13
_diffrn_standards_decay_% 0
_diffrn_standards_interval_count 0
_diffrn_standards_interval_time 0
_diffrn_standards_number 0
_exptl_absorpt_coefficient_mu 1.812
_exptl_absorpt_correction_T_max 0.8119
_exptl_absorpt_correction_T_min 0.7132
_exptl_absorpt_correction_type multi-scan
_exptl_absorpt_process_details 'REQAB (Rigaku, 1998)'
_exptl_crystal_colour Colorless
_exptl_crystal_density_diffrn 1.430
_exptl_crystal_density_method 'not measured'
_exptl_crystal_description Prism
_exptl_crystal_F_000 564
_exptl_crystal_size_max 0.20
_exptl_crystal_size_mid 0.18
_exptl_crystal_size_min 0.12
_refine_diff_density_max 0.922
_refine_diff_density_min -0.887
_refine_diff_density_rms 0.056
_refine_ls_extinction_method none
_refine_ls_goodness_of_fit_ref 1.081
_refine_ls_hydrogen_treatment constr
_refine_ls_matrix_type full
_refine_ls_number_parameters 300
_refine_ls_number_reflns 5610
_refine_ls_number_restraints 0
_refine_ls_restrained_S_all 1.081
_refine_ls_R_factor_all 0.0349
_refine_ls_R_factor_gt 0.0281
_refine_ls_shift/su_max 0.005
_refine_ls_shift/su_mean 0.000
_refine_ls_structure_factor_coef Fsqd
_refine_ls_weighting_details 'calc w=1/[\s^2^(Fo^2^)+(0.0418P)^2^+0.1072P] where P=(Fo^2^+2Fc^2^)/3'
_refine_ls_weighting_scheme calc
_refine_ls_wR_factor_gt 0.0742
_refine_ls_wR_factor_ref 0.0755
_reflns_number_gt 4684
_reflns_number_total 5610
_reflns_threshold_expression >2sigma(I)
_cod_data_source_file ol6b03667_si_002.cif
_cod_data_source_block shelx
_cod_depositor_comments
;
The following automatic conversions were performed:

'_symmetry_cell_setting' value 'Triclinic' changed to 'triclinic'
according to
/usr/data/users/saulius/crontab/automatic-downloads/current/ACS/lib/dictionaries/cif_core.dic
dictionary named 'cif_core.dic' version 2.4.2 from 2011-04-26.

'_exptl_absorpt_correction_type' value 'MULTI-SCAN' changed to
'multi-scan' according to
/usr/data/users/saulius/crontab/automatic-downloads/current/ACS/lib/dictionaries/cif_core.dic
dictionary named 'cif_core.dic' version 2.4.2 from 2011-04-26.

'_refine_ls_hydrogen_treatment' value 'CONSTR' changed to 'constr'
according to
/usr/data/users/saulius/crontab/automatic-downloads/current/ACS/lib/dictionaries/cif_core.dic
dictionary named 'cif_core.dic' version 2.4.2 from 2011-04-26.

Automatic conversion script
Id: cif_fix_values 4268 2015-11-12 08:31:59Z antanas 
;
_cod_original_sg_symbol_H-M P-1
_cod_database_code 1545205

loop_
_symmetry_equiv_pos_as_xyz
'x, y, z'
'-x, -y, -z'

loop_
_atom_site_label
_atom_site_type_symbol
_atom_site_fract_x
_atom_site_fract_y
_atom_site_fract_z
_atom_site_U_iso_or_equiv
_atom_site_adp_type
_atom_site_occupancy
_atom_site_symmetry_multiplicity
_atom_site_calc_flag
_atom_site_refinement_flags
Br1 Br 0.70440(2) 0.79434(2) 0.355662(17) 0.03853(8) Uani 1 1 d .
S1 S 0.29575(4) 0.00539(4) 0.24314(3) 0.01257(9) Uani 1 1 d .
S2 S 0.09941(5) 0.44355(4) 0.36701(3) 0.01797(10) Uani 1 1 d .
O1 O 0.43664(12) -0.04603(10) 0.18324(9) 0.0166(2) Uani 1 1 d .
O2 O 0.19674(13) -0.06741(10) 0.33763(10) 0.0186(3) Uani 1 1 d .
O3 O 0.43714(14) 0.41342(11) -0.08271(10) 0.0231(3) Uani 1 1 d .
N1 N 0.33314(14) 0.13330(12) 0.28526(10) 0.0115(3) Uani 1 1 d .
C1 C 0.19861(17) 0.05231(15) 0.15329(13) 0.0137(3) Uani 1 1 d .
C2 C 0.04764(18) 0.08272(16) 0.19559(14) 0.0182(3) Uani 1 1 d .
H2 H -0.0047 0.0694 0.2716 0.022 Uiso 1 1 calc R
C3 C -0.02484(19) 0.13259(17) 0.12511(15) 0.0212(4) Uani 1 1 d .
H3 H -0.1277 0.1533 0.1536 0.025 Uiso 1 1 calc R
C4 C 0.04979(19) 0.15312(17) 0.01324(14) 0.0196(4) Uani 1 1 d .
C5 C 0.19973(18) 0.11736(16) -0.02787(14) 0.0182(3) Uani 1 1 d .
H5 H 0.2512 0.1274 -0.1040 0.022 Uiso 1 1 calc R
C6 C 0.27396(18) 0.06738(15) 0.04171(13) 0.0156(3) Uani 1 1 d .
H6 H 0.3758 0.0436 0.0132 0.019 Uiso 1 1 calc R
C7 C -0.0290(2) 0.21184(19) -0.06201(16) 0.0274(4) Uani 1 1 d .
H7A H -0.0744 0.1458 -0.0841 0.041 Uiso 1 1 calc R
H7B H 0.0429 0.2589 -0.1263 0.041 Uiso 1 1 calc R
H7C H -0.1069 0.2690 -0.0246 0.041 Uiso 1 1 calc R
C8 C 0.44990(17) 0.22852(14) 0.21475(12) 0.0113(3) Uani 1 1 d .
C9 C 0.54588(17) 0.19476(15) 0.10463(13) 0.0137(3) Uani 1 1 d .
H9 H 0.6118 0.1252 0.1021 0.016 Uiso 1 1 calc R
C10 C 0.54332(18) 0.25687(15) 0.01092(13) 0.0162(3) Uani 1 1 d .
H10 H 0.6169 0.2376 -0.0546 0.019 Uiso 1 1 calc R
C11 C 0.43128(19) 0.35425(15) 0.00442(13) 0.0157(3) Uani 1 1 d .
C12 C 0.30746(18) 0.37186(15) 0.10875(13) 0.0147(3) Uani 1 1 d .
H12A H 0.2257 0.3128 0.1202 0.018 Uiso 1 1 calc R
H12B H 0.2676 0.4583 0.1026 0.018 Uiso 1 1 calc R
C13 C 0.35768(17) 0.34998(15) 0.20779(12) 0.0117(3) Uani 1 1 d .
H13 H 0.4157 0.4242 0.2087 0.014 Uiso 1 1 calc R
C14 C 0.22746(17) 0.32707(15) 0.31260(13) 0.0125(3) Uani 1 1 d .
C15 C 0.21352(17) 0.20498(15) 0.35316(12) 0.0123(3) Uani 1 1 d .
C16 C 0.10257(18) 0.14537(15) 0.45618(13) 0.0153(3) Uani 1 1 d .
H16A H 0.0562 0.2099 0.5028 0.023 Uiso 1 1 calc R
H16B H 0.1527 0.0833 0.4934 0.023 Uiso 1 1 calc R
H16C H 0.0257 0.1037 0.4402 0.023 Uiso 1 1 calc R
C17 C 0.55887(17) 0.24217(15) 0.27496(13) 0.0128(3) Uani 1 1 d .
C18 C 0.65446(18) 0.34560(16) 0.24280(14) 0.0170(3) Uani 1 1 d .
H18 H 0.6477 0.4094 0.1873 0.020 Uiso 1 1 calc R
C19 C 0.75966(19) 0.35558(17) 0.29177(15) 0.0207(4) Uani 1 1 d .
H19 H 0.8241 0.4262 0.2696 0.025 Uiso 1 1 calc R
C20 C 0.77059(19) 0.26285(17) 0.37265(14) 0.0209(4) Uani 1 1 d .
H20 H 0.8414 0.2705 0.4066 0.025 Uiso 1 1 calc R
C21 C 0.67777(19) 0.15894(17) 0.40377(14) 0.0208(4) Uani 1 1 d .
H21 H 0.6857 0.0949 0.4587 0.025 Uiso 1 1 calc R
C22 C 0.57284(18) 0.14812(16) 0.35465(13) 0.0171(3) Uani 1 1 d .
H22 H 0.5105 0.0762 0.3757 0.021 Uiso 1 1 calc R
C23 C 0.21968(19) 0.57952(15) 0.33570(14) 0.0178(3) Uani 1 1 d .
H23A H 0.2720 0.5953 0.2563 0.021 Uiso 1 1 calc R
H23B H 0.1571 0.6540 0.3577 0.021 Uiso 1 1 calc R
C24 C 0.33538(19) 0.56454(16) 0.39167(14) 0.0180(3) Uani 1 1 d .
H24A H 0.3917 0.4856 0.3760 0.022 Uiso 1 1 calc R
H24B H 0.2839 0.5587 0.4711 0.022 Uiso 1 1 calc R
C25 C 0.4442(2) 0.67541(16) 0.35309(14) 0.0199(4) Uani 1 1 d .
H25A H 0.4931 0.6835 0.2733 0.024 Uiso 1 1 calc R
H25B H 0.3888 0.7541 0.3716 0.024 Uiso 1 1 calc R
C26 C 0.5612(2) 0.65579(17) 0.40601(15) 0.0223(4) Uani 1 1 d .
H26A H 0.6147 0.5759 0.3889 0.027 Uiso 1 1 calc R
H26B H 0.5122 0.6494 0.4857 0.027 Uiso 1 1 calc R

loop_
_atom_site_aniso_label
_atom_site_aniso_U_11
_atom_site_aniso_U_22
_atom_site_aniso_U_33
_atom_site_aniso_U_23
_atom_site_aniso_U_13
_atom_site_aniso_U_12
Br1 0.03504(13) 0.05350(16) 0.03011(12) -0.00432(10) -0.01276(9) -0.02064(10)
S1 0.01198(18) 0.01006(19) 0.01481(19) -0.00303(14) -0.00304(15) -0.00023(14)
S2 0.01269(19) 0.0153(2) 0.0235(2) -0.00697(17) -0.00194(16) 0.00220(15)
O1 0.0141(6) 0.0145(6) 0.0197(6) -0.0043(5) -0.0036(5) 0.0029(5)
O2 0.0191(6) 0.0133(6) 0.0193(6) -0.0012(5) -0.0014(5) -0.0031(5)
O3 0.0319(7) 0.0214(7) 0.0154(6) 0.0028(5) -0.0086(5) -0.0056(5)
N1 0.0095(6) 0.0109(6) 0.0127(6) -0.0020(5) -0.0017(5) -0.0020(5)
C1 0.0129(7) 0.0127(8) 0.0169(8) -0.0056(6) -0.0055(6) -0.0012(6)
C2 0.0129(8) 0.0241(9) 0.0178(8) -0.0099(7) -0.0028(6) 0.0001(7)
C3 0.0120(8) 0.0276(10) 0.0259(9) -0.0120(8) -0.0061(7) 0.0032(7)
C4 0.0175(8) 0.0218(9) 0.0237(9) -0.0091(7) -0.0101(7) 0.0004(7)
C5 0.0162(8) 0.0218(9) 0.0171(8) -0.0061(7) -0.0048(7) -0.0017(7)
C6 0.0117(7) 0.0161(8) 0.0192(8) -0.0082(7) -0.0033(6) 0.0001(6)
C7 0.0223(9) 0.0355(11) 0.0281(10) -0.0068(8) -0.0129(8) 0.0031(8)
C8 0.0104(7) 0.0113(8) 0.0116(7) -0.0010(6) -0.0031(6) -0.0017(6)
C9 0.0101(7) 0.0133(8) 0.0171(8) -0.0051(6) -0.0027(6) -0.0019(6)
C10 0.0143(8) 0.0190(8) 0.0130(8) -0.0045(6) -0.0002(6) -0.0048(6)
C11 0.0193(8) 0.0139(8) 0.0155(8) -0.0010(6) -0.0072(7) -0.0075(6)
C12 0.0153(8) 0.0134(8) 0.0160(8) 0.0003(6) -0.0072(6) -0.0003(6)
C13 0.0109(7) 0.0116(7) 0.0119(7) -0.0021(6) -0.0030(6) -0.0009(6)
C14 0.0095(7) 0.0152(8) 0.0127(7) -0.0042(6) -0.0031(6) 0.0011(6)
C15 0.0102(7) 0.0149(8) 0.0120(7) -0.0042(6) -0.0033(6) 0.0003(6)
C16 0.0141(8) 0.0162(8) 0.0135(8) -0.0018(6) -0.0020(6) -0.0011(6)
C17 0.0096(7) 0.0148(8) 0.0144(8) -0.0054(6) -0.0035(6) 0.0016(6)
C18 0.0136(8) 0.0156(8) 0.0221(8) -0.0033(7) -0.0063(7) 0.0010(6)
C19 0.0143(8) 0.0199(9) 0.0306(10) -0.0105(7) -0.0083(7) -0.0006(7)
C20 0.0148(8) 0.0284(10) 0.0254(9) -0.0147(8) -0.0110(7) 0.0063(7)
C21 0.0206(9) 0.0251(10) 0.0197(9) -0.0048(7) -0.0109(7) 0.0064(7)
C22 0.0165(8) 0.0175(8) 0.0177(8) -0.0020(7) -0.0066(7) 0.0004(7)
C23 0.0201(8) 0.0136(8) 0.0204(8) -0.0042(7) -0.0074(7) 0.0013(7)
C24 0.0234(9) 0.0148(8) 0.0173(8) -0.0034(6) -0.0083(7) 0.0004(7)
C25 0.0240(9) 0.0194(9) 0.0183(8) -0.0029(7) -0.0093(7) -0.0022(7)
C26 0.0240(9) 0.0214(9) 0.0233(9) -0.0051(7) -0.0096(8) -0.0005(7)

loop_
_atom_type_symbol
_atom_type_description
_atom_type_scat_dispersion_real
_atom_type_scat_dispersion_imag
_atom_type_scat_source
C C 0.0033 0.0016 'International Tables Vol C Tables 4.2.6.8 and 6.1.1.4'
H H 0.0000 0.0000 'International Tables Vol C Tables 4.2.6.8 and 6.1.1.4'
N N 0.0061 0.0033 'International Tables Vol C Tables 4.2.6.8 and 6.1.1.4'
O O 0.0106 0.0060 'International Tables Vol C Tables 4.2.6.8 and 6.1.1.4'
S S 0.1246 0.1234 'International Tables Vol C Tables 4.2.6.8 and 6.1.1.4'
Br Br -0.2901 2.4595 'International Tables Vol C Tables 4.2.6.8 and 6.1.1.4'

loop_
_geom_angle_atom_site_label_1
_geom_angle_atom_site_label_2
_geom_angle_atom_site_label_3
_geom_angle
O2 S1 O1 119.94(7)
O2 S1 N1 105.68(7)
O1 S1 N1 106.44(7)
O2 S1 C1 108.18(8)
O1 S1 C1 108.25(7)
N1 S1 C1 107.79(7)
C14 S2 C23 101.75(8)
C15 N1 C8 105.69(12)
C15 N1 S1 120.38(10)
C8 N1 S1 123.53(10)
C6 C1 C2 120.46(15)
C6 C1 S1 120.34(12)
C2 C1 S1 119.04(13)
C3 C2 C1 119.05(16)
C3 C2 H2 120.5
C1 C2 H2 120.5
C2 C3 C4 121.50(15)
C2 C3 H3 119.2
C4 C3 H3 119.2
C3 C4 C5 118.54(15)
C3 C4 C7 120.88(15)
C5 C4 C7 120.57(16)
C6 C5 C4 120.60(16)
C6 C5 H5 119.7
C4 C5 H5 119.7
C5 C6 C1 119.76(15)
C5 C6 H6 120.1
C1 C6 H6 120.1
C4 C7 H7A 109.5
C4 C7 H7B 109.5
H7A C7 H7B 109.5
C4 C7 H7C 109.5
H7A C7 H7C 109.5
H7B C7 H7C 109.5
N1 C8 C9 116.24(12)
N1 C8 C17 107.46(12)
C9 C8 C17 105.57(12)
N1 C8 C13 103.12(11)
C9 C8 C13 113.02(13)
C17 C8 C13 111.44(12)
C10 C9 C8 123.86(14)
C10 C9 H9 118.1
C8 C9 H9 118.1
C9 C10 C11 122.94(15)
C9 C10 H10 118.5
C11 C10 H10 118.5
O3 C11 C10 120.91(15)
O3 C11 C12 122.40(15)
C10 C11 C12 116.63(14)
C11 C12 C13 113.01(13)
C11 C12 H12A 109.0
C13 C12 H12A 109.0
C11 C12 H12B 109.0
C13 C12 H12B 109.0
H12A C12 H12B 107.8
C14 C13 C12 111.94(13)
C14 C13 C8 101.11(12)
C12 C13 C8 114.45(12)
C14 C13 H13 109.7
C12 C13 H13 109.7
C8 C13 H13 109.7
C15 C14 C13 111.66(13)
C15 C14 S2 124.22(13)
C13 C14 S2 123.82(12)
C14 C15 N1 110.15(14)
C14 C15 C16 127.96(14)
N1 C15 C16 121.74(13)
C15 C16 H16A 109.5
C15 C16 H16B 109.5
H16A C16 H16B 109.5
C15 C16 H16C 109.5
H16A C16 H16C 109.5
H16B C16 H16C 109.5
C22 C17 C18 119.01(14)
C22 C17 C8 121.25(14)
C18 C17 C8 119.51(14)
C19 C18 C17 120.30(16)
C19 C18 H18 119.9
C17 C18 H18 119.9
C20 C19 C18 120.27(16)
C20 C19 H19 119.9
C18 C19 H19 119.9
C19 C20 C21 119.77(15)
C19 C20 H20 120.1
C21 C20 H20 120.1
C20 C21 C22 120.21(16)
C20 C21 H21 119.9
C22 C21 H21 119.9
C17 C22 C21 120.41(16)
C17 C22 H22 119.8
C21 C22 H22 119.8
C24 C23 S2 113.58(12)
C24 C23 H23A 108.8
S2 C23 H23A 108.8
C24 C23 H23B 108.8
S2 C23 H23B 108.8
H23A C23 H23B 107.7
C23 C24 C25 111.38(14)
C23 C24 H24A 109.4
C25 C24 H24A 109.4
C23 C24 H24B 109.4
C25 C24 H24B 109.4
H24A C24 H24B 108.0
C26 C25 C24 110.37(14)
C26 C25 H25A 109.6
C24 C25 H25A 109.6
C26 C25 H25B 109.6
C24 C25 H25B 109.6
H25A C25 H25B 108.1
C25 C26 Br1 111.21(12)
C25 C26 H26A 109.4
Br1 C26 H26A 109.4
C25 C26 H26B 109.4
Br1 C26 H26B 109.4
H26A C26 H26B 108.0

loop_
_geom_bond_atom_site_label_1
_geom_bond_atom_site_label_2
_geom_bond_distance
Br1 C26 1.9577(19)
S1 O2 1.4312(12)
S1 O1 1.4333(11)
S1 N1 1.6575(13)
S1 C1 1.7623(16)
S2 C14 1.7531(15)
S2 C23 1.8176(18)
O3 C11 1.223(2)
N1 C15 1.4499(19)
N1 C8 1.512(2)
C1 C6 1.392(2)
C1 C2 1.395(2)
C2 C3 1.386(2)
C2 H2 0.9500
C3 C4 1.395(2)
C3 H3 0.9500
C4 C5 1.400(2)
C4 C7 1.506(2)
C5 C6 1.389(2)
C5 H5 0.9500
C6 H6 0.9500
C7 H7A 0.9800
C7 H7B 0.9800
C7 H7C 0.9800
C8 C9 1.513(2)
C8 C17 1.545(2)
C8 C13 1.549(2)
C9 C10 1.334(2)
C9 H9 0.9500
C10 C11 1.476(2)
C10 H10 0.9500
C11 C12 1.504(2)
C12 C13 1.537(2)
C12 H12A 0.9900
C12 H12B 0.9900
C13 C14 1.506(2)
C13 H13 1.0000
C14 C15 1.341(2)
C15 C16 1.487(2)
C16 H16A 0.9800
C16 H16B 0.9800
C16 H16C 0.9800
C17 C22 1.393(2)
C17 C18 1.398(2)
C18 C19 1.394(2)
C18 H18 0.9500
C19 C20 1.387(3)
C19 H19 0.9500
C20 C21 1.387(3)
C20 H20 0.9500
C21 C22 1.395(2)
C21 H21 0.9500
C22 H22 0.9500
C23 C24 1.528(2)
C23 H23A 0.9900
C23 H23B 0.9900
C24 C25 1.533(3)
C24 H24A 0.9900
C24 H24B 0.9900
C25 C26 1.511(2)
C25 H25A 0.9900
C25 H25B 0.9900
C26 H26A 0.9900
C26 H26B 0.9900

loop_
_geom_torsion_atom_site_label_1
_geom_torsion_atom_site_label_2
_geom_torsion_atom_site_label_3
_geom_torsion_atom_site_label_4
_geom_torsion
O2 S1 N1 C15 -48.62(13)
O1 S1 N1 C15 -177.17(11)
C1 S1 N1 C15 66.87(13)
O2 S1 N1 C8 171.52(11)
O1 S1 N1 C8 42.97(13)
C1 S1 N1 C8 -72.99(13)
O2 S1 C1 C6 -148.25(13)
O1 S1 C1 C6 -16.84(15)
N1 S1 C1 C6 97.92(14)
O2 S1 C1 C2 36.29(15)
O1 S1 C1 C2 167.69(13)
N1 S1 C1 C2 -77.55(15)
C6 C1 C2 C3 -2.4(2)
S1 C1 C2 C3 173.05(13)
C1 C2 C3 C4 -0.1(3)
C2 C3 C4 C5 2.6(3)
C2 C3 C4 C7 -177.71(17)
C3 C4 C5 C6 -2.6(3)
C7 C4 C5 C6 177.68(16)
C4 C5 C6 C1 0.2(3)
C2 C1 C6 C5 2.4(2)
S1 C1 C6 C5 -173.03(13)
C15 N1 C8 C9 -151.21(13)
S1 N1 C8 C9 -6.50(18)
C15 N1 C8 C17 90.83(13)
S1 N1 C8 C17 -124.45(11)
C15 N1 C8 C13 -26.99(14)
S1 N1 C8 C13 117.73(12)
N1 C8 C9 C10 113.99(17)
C17 C8 C9 C10 -127.02(16)
C13 C8 C9 C10 -5.0(2)
C8 C9 C10 C11 -9.0(2)
C9 C10 C11 O3 176.36(16)
C9 C10 C11 C12 -6.4(2)
O3 C11 C12 C13 -148.68(15)
C10 C11 C12 C13 34.1(2)
C11 C12 C13 C14 -161.74(13)
C11 C12 C13 C8 -47.45(19)
N1 C8 C13 C14 27.10(14)
C9 C8 C13 C14 153.42(13)
C17 C8 C13 C14 -87.89(14)
N1 C8 C13 C12 -93.40(15)
C9 C8 C13 C12 32.91(18)
C17 C8 C13 C12 151.61(13)
C12 C13 C14 C15 103.09(15)
C8 C13 C14 C15 -19.18(16)
C12 C13 C14 S2 -70.87(17)
C8 C13 C14 S2 166.86(11)
C23 S2 C14 C15 148.37(14)
C23 S2 C14 C13 -38.43(14)
C13 C14 C15 N1 2.50(18)
S2 C14 C15 N1 176.43(11)
C13 C14 C15 C16 178.00(14)
S2 C14 C15 C16 -8.1(2)
C8 N1 C15 C14 16.06(16)
S1 N1 C15 C14 -130.02(13)
C8 N1 C15 C16 -159.77(14)
S1 N1 C15 C16 54.15(18)
N1 C8 C17 C22 21.80(18)
C9 C8 C17 C22 -102.86(16)
C13 C8 C17 C22 134.08(15)
N1 C8 C17 C18 -163.71(13)
C9 C8 C17 C18 71.62(17)
C13 C8 C17 C18 -51.43(18)
C22 C17 C18 C19 -1.5(2)
C8 C17 C18 C19 -176.11(14)
C17 C18 C19 C20 0.1(2)
C18 C19 C20 C21 0.9(2)
C19 C20 C21 C22 -0.6(2)
C18 C17 C22 C21 1.9(2)
C8 C17 C22 C21 176.36(14)
C20 C21 C22 C17 -0.8(2)
C14 S2 C23 C24 -63.26(13)
S2 C23 C24 C25 173.87(12)
C23 C24 C25 C26 -177.64(13)
C24 C25 C26 Br1 178.74(11)
